data_7062315
loop_
_publ_author_name
'Brahma, Rinki'
'Baruah, Jubaraj Bikash'

_publ_section_title
;
 Assemblies of salts of urea and thiourea derivatives and release of hosts
 from composites with calcium oxide
;
_journal_issue 13
_journal_name_full 'New Journal of Chemistry'
_journal_page_first 6211
_journal_page_last 6223
_journal_paper_doi 10.1039/D2NJ05412D
_journal_volume 47
_journal_year 2023
_chemical_formula_moiety 'C17 H16 N3 O, N O3'
_chemical_formula_sum 'C17 H16 N4 O4'
_chemical_formula_weight 340.34
_space_group_crystal_system orthorhombic
_space_group_IT_number 61
_space_group_name_Hall '-P 2ac 2ab'
_space_group_name_H-M_alt 'P b c a'
_atom_sites_solution_hydrogens mixed
_atom_sites_solution_primary direct
_audit_creation_date 2023-02-21
_audit_creation_method
;
Olex2 1.5
(compiled 2022.04.07 svn.rca3783a0 for OlexSys, GUI svn.r6498)
;
_audit_update_record
;
2023-02-22 deposited with the CCDC.	2023-02-23 downloaded from the CCDC.
;
_cell_angle_alpha 90
_cell_angle_beta 90
_cell_angle_gamma 90
_cell_formula_units_Z 8
_cell_length_a 15.1546(10)
_cell_length_b 13.0529(9)
_cell_length_c 16.4184(11)
_cell_measurement_reflns_used 9828
_cell_measurement_temperature 296(2)
_cell_measurement_theta_max 27.86
_cell_measurement_theta_min 2.40
_cell_volume 3247.7(4)
_computing_cell_refinement 'Bruker SAINT'
_computing_data_collection 'Bruker APEX2'
_computing_data_reduction 'Bruker SAINT'
_computing_molecular_graphics 'Olex2 1.5 (Dolomanov et al., 2009)'
_computing_publication_material 'Olex2 1.5 (Dolomanov et al., 2009)'
_computing_structure_refinement 'XL  (Sheldrick, 2008)'
_computing_structure_solution 'SHELXS-97 (Sheldrick 2008)'
_diffrn_ambient_temperature 296.15
_diffrn_measured_fraction_theta_full 0.998
_diffrn_measured_fraction_theta_max 0.998
_diffrn_measurement_device_type 'Bruker APEX-II CCD'
_diffrn_measurement_method '\f and \w scans'
_diffrn_radiation_type MoK\a
_diffrn_radiation_wavelength 0.71073
_diffrn_reflns_av_R_equivalents 0.0710
_diffrn_reflns_av_unetI/netI 0.0298
_diffrn_reflns_Laue_measured_fraction_full 0.998
_diffrn_reflns_Laue_measured_fraction_max 0.998
_diffrn_reflns_limit_h_max 16
_diffrn_reflns_limit_h_min -16
_diffrn_reflns_limit_k_max 14
_diffrn_reflns_limit_k_min -14
_diffrn_reflns_limit_l_max 18
_diffrn_reflns_limit_l_min -18
_diffrn_reflns_number 44922
_diffrn_reflns_point_group_measured_fraction_full 0.998
_diffrn_reflns_point_group_measured_fraction_max 0.998
_diffrn_reflns_theta_full 23.490
_diffrn_reflns_theta_max 23.490
_diffrn_reflns_theta_min 2.404
_exptl_absorpt_coefficient_mu 0.102
_exptl_absorpt_correction_type multi-scan
_exptl_absorpt_process_details
;
SADABS-2016/2 (Bruker,2016/2) was used for absorption correction.
wR2(int) was 0.1709 before and 0.1056 after correction.
The Ratio of minimum to maximum transmission is 0.8118.
The \l/2 correction factor is Not present.
;
_exptl_crystal_colour colourless
_exptl_crystal_colour_primary colourless
_exptl_crystal_density_diffrn 1.392
_exptl_crystal_description plate
_exptl_crystal_F_000 1424
_exptl_crystal_size_max 0.6
_exptl_crystal_size_mid 0.4
_exptl_crystal_size_min 0.2
_exptl_transmission_factor_max 0.7419
_exptl_transmission_factor_min 0.6816
_refine_diff_density_max 0.215
_refine_diff_density_min -0.193
_refine_diff_density_rms 0.042
_refine_ls_extinction_method none
_refine_ls_goodness_of_fit_ref 1.258
_refine_ls_hydrogen_treatment mixed
_refine_ls_matrix_type full
_refine_ls_number_parameters 238
_refine_ls_number_reflns 2397
_refine_ls_number_restraints 0
_refine_ls_restrained_S_all 1.258
_refine_ls_R_factor_all 0.0895
_refine_ls_R_factor_gt 0.0669
_refine_ls_shift/su_max 0.000
_refine_ls_shift/su_mean 0.000
_refine_ls_structure_factor_coef Fsqd
_refine_ls_weighting_details 'w=1/[\s^2^(Fo^2^)+(0.0160P)^2^+4.5494P] where P=(Fo^2^+2Fc^2^)/3'
_refine_ls_weighting_scheme calc
_refine_ls_wR_factor_gt 0.1166
_refine_ls_wR_factor_ref 0.1314
_reflns_Friedel_coverage 0.000
_reflns_number_gt 1862
_reflns_number_total 2397
_reflns_threshold_expression 'I > 2\s(I)'
_cod_data_source_file d2nj05412d3.cif
_cod_data_source_block HnaphureaNO3
_cod_depositor_comments 'Adding full bibliography for 7062311--7062319.cif.'
_cod_database_code 7062315
_shelx_shelxl_version_number 2019/1
_shelx_space_group_comment
;
The symmetry employed for this shelxl refinement is uniquely defined
by the following loop, which should always be used as a source of
symmetry information in preference to the above space-group names.
They are only intended as comments.
;
_olex2_refinement_description
;
1. Fixed Uiso
 At 1.2 times of:
  All C(H) groups, All C(H,H) groups
2.a Secondary CH2 refined with riding coordinates:
 C12(H12A,H12B)
2.b Aromatic/amide H refined with riding coordinates:
 C17(H17), C16(H16), C14(H14), C7(H7), C15(H15), C4(H4), C2(H2A), C10(H10),
 C3(H3A), C8(H8), C9(H9)
;
_olex2_submission_special_instructions 'No special instructions were received'

loop_
_space_group_symop_operation_xyz
'x, y, z'
'-x+1/2, -y, z+1/2'
'-x, y+1/2, -z+1/2'
'x+1/2, -y+1/2, -z'
'-x, -y, -z'
'x-1/2, y, -z-1/2'
'x, -y-1/2, z-1/2'
'-x-1/2, y-1/2, z'

loop_
_atom_site_label
_atom_site_type_symbol
_atom_site_fract_x
_atom_site_fract_y
_atom_site_fract_z
_atom_site_U_iso_or_equiv
_atom_site_adp_type
_atom_site_occupancy
_atom_site_site_symmetry_order
_atom_site_calc_flag
_atom_site_refinement_flags_posn
_atom_site_refinement_flags_adp
_atom_site_refinement_flags_occupancy
_atom_site_disorder_assembly
_atom_site_disorder_group
O1 O 0.62369(15) 0.88828(19) 0.33358(15) 0.0483(7) Uani 1 1 d . . . . .
O2 O 0.64820(17) 0.6066(2) 0.51824(15) 0.0577(7) Uani 1 1 d . . . . .
N2 N 0.72303(18) 0.8202(2) 0.42022(17) 0.0406(7) Uani 1 1 d . . . . .
N4 N 0.7208(2) 0.6090(2) 0.55468(18) 0.0471(8) Uani 1 1 d . . . . .
N3 N 0.98266(18) 0.9211(2) 0.25956(19) 0.0421(7) Uani 1 1 d . . . . .
N1 N 0.60924(19) 0.7222(2) 0.3747(2) 0.0476(8) Uani 1 1 d . . . . .
O3 O 0.78397(18) 0.6557(2) 0.52494(18) 0.0730(9) Uani 1 1 d . . . . .
O4 O 0.72776(19) 0.5632(3) 0.61934(17) 0.0852(10) Uani 1 1 d . . . . .
C11 C 0.6499(2) 0.8146(3) 0.3736(2) 0.0371(8) Uani 1 1 d . . . . .
C13 C 0.8475(2) 0.9215(2) 0.3693(2) 0.0351(8) Uani 1 1 d . . . . .
C17 C 0.8311(2) 0.9207(3) 0.2860(2) 0.0419(9) Uani 1 1 d . . . . .
H17 H 0.773310 0.920420 0.266976 0.050 Uiso 1 1 calc R U . . .
C6 C 0.5335(2) 0.6813(2) 0.2464(2) 0.0364(8) Uani 1 1 d . . . . .
C16 C 0.8998(2) 0.9203(3) 0.2321(2) 0.0439(9) Uani 1 1 d . . . . .
H16 H 0.888809 0.919528 0.176397 0.053 Uiso 1 1 calc R U . . .
C1 C 0.5297(2) 0.7010(2) 0.3310(2) 0.0403(9) Uani 1 1 d . . . . .
C12 C 0.7727(2) 0.9145(3) 0.4293(2) 0.0421(9) Uani 1 1 d . . . . .
H12A H 0.796117 0.918298 0.484198 0.051 Uiso 1 1 calc R U . . .
H12B H 0.733388 0.972377 0.421542 0.051 Uiso 1 1 calc R U . . .
C14 C 0.9344(2) 0.9253(3) 0.3947(2) 0.0429(9) Uani 1 1 d . . . . .
H14 H 0.947547 0.928504 0.449987 0.051 Uiso 1 1 calc R U . . .
C5 C 0.4544(2) 0.6546(3) 0.2050(2) 0.0421(9) Uani 1 1 d . . . . .
C7 C 0.6126(2) 0.6858(3) 0.2005(2) 0.0469(9) Uani 1 1 d . . . . .
H7 H 0.665183 0.703305 0.226136 0.056 Uiso 1 1 calc R U . . .
C15 C 1.0012(2) 0.9245(3) 0.3383(2) 0.0467(10) Uani 1 1 d . . . . .
H15 H 1.059721 0.926279 0.355446 0.056 Uiso 1 1 calc R U . . .
C4 C 0.3753(2) 0.6476(3) 0.2499(3) 0.0559(11) Uani 1 1 d . . . . .
H4 H 0.323238 0.630094 0.223265 0.067 Uiso 1 1 calc R U . . .
C2 C 0.4513(2) 0.6934(3) 0.3719(2) 0.0530(10) Uani 1 1 d . . . . .
H2A H 0.449464 0.706673 0.427532 0.064 Uiso 1 1 calc R U . . .
C10 C 0.4576(3) 0.6341(3) 0.1207(2) 0.0578(11) Uani 1 1 d . . . . .
H10 H 0.405997 0.616940 0.093237 0.069 Uiso 1 1 calc R U . . .
C3 C 0.3738(2) 0.6658(3) 0.3309(3) 0.0630(12) Uani 1 1 d . . . . .
H3A H 0.321144 0.659942 0.359539 0.076 Uiso 1 1 calc R U . . .
C8 C 0.6126(3) 0.6650(3) 0.1195(2) 0.0613(11) Uani 1 1 d . . . . .
H8 H 0.665185 0.668124 0.090442 0.074 Uiso 1 1 calc R U . . .
C9 C 0.5347(3) 0.6390(3) 0.0794(2) 0.0655(12) Uani 1 1 d . . . . .
H9 H 0.535750 0.624959 0.023867 0.079 Uiso 1 1 calc R U . . .
H1 H 0.621(2) 0.681(3) 0.414(2) 0.057(12) Uiso 1 1 d . . . . .
H2 H 0.741(2) 0.766(3) 0.4456(19) 0.040(10) Uiso 1 1 d . . . . .
H3 H 1.034(3) 0.912(3) 0.218(3) 0.095(15) Uiso 1 1 d . . . . .

loop_
_atom_site_aniso_label
_atom_site_aniso_U_11
_atom_site_aniso_U_22
_atom_site_aniso_U_33
_atom_site_aniso_U_23
_atom_site_aniso_U_13
_atom_site_aniso_U_12
O1 0.0384(13) 0.0456(15) 0.0609(16) 0.0103(13) -0.0153(12) -0.0052(12)
O2 0.0535(16) 0.0689(18) 0.0506(16) 0.0049(14) -0.0128(13) 0.0027(14)
N2 0.0346(17) 0.048(2) 0.0397(17) 0.0065(15) -0.0051(14) -0.0044(15)
N4 0.050(2) 0.051(2) 0.0407(19) -0.0021(16) -0.0039(16) 0.0054(16)
N3 0.0356(18) 0.0384(17) 0.052(2) -0.0013(15) 0.0071(16) -0.0008(14)
N1 0.0499(19) 0.045(2) 0.0480(19) 0.0126(17) -0.0127(16) -0.0115(16)
O3 0.0499(17) 0.084(2) 0.086(2) 0.0237(18) 0.0063(16) -0.0085(16)
O4 0.081(2) 0.119(3) 0.0555(18) 0.0386(19) -0.0258(16) -0.0158(19)
C11 0.0332(19) 0.043(2) 0.0350(19) 0.0019(17) 0.0009(16) -0.0014(17)
C13 0.0322(18) 0.0324(19) 0.041(2) -0.0056(16) -0.0034(15) -0.0020(15)
C17 0.0292(18) 0.053(2) 0.043(2) -0.0001(18) -0.0032(16) -0.0025(16)
C6 0.0352(18) 0.0297(19) 0.044(2) 0.0027(16) -0.0020(16) -0.0012(15)
C16 0.047(2) 0.044(2) 0.040(2) 0.0045(17) 0.0018(18) -0.0008(18)
C1 0.039(2) 0.033(2) 0.049(2) 0.0071(17) -0.0012(17) -0.0065(15)
C12 0.0343(19) 0.052(2) 0.040(2) -0.0091(17) -0.0008(15) -0.0035(17)
C14 0.039(2) 0.047(2) 0.043(2) -0.0016(17) -0.0075(17) -0.0027(17)
C5 0.038(2) 0.033(2) 0.055(2) 0.0018(17) -0.0073(17) -0.0042(16)
C7 0.037(2) 0.049(2) 0.054(2) 0.0048(19) -0.0007(18) -0.0018(17)
C15 0.0281(19) 0.043(2) 0.068(3) 0.0003(19) -0.0051(19) -0.0012(16)
C4 0.037(2) 0.054(2) 0.077(3) 0.001(2) -0.010(2) -0.0089(18)
C2 0.053(2) 0.057(3) 0.049(2) 0.0028(19) 0.0088(19) -0.010(2)
C10 0.059(3) 0.055(3) 0.059(3) 0.000(2) -0.021(2) -0.009(2)
C3 0.037(2) 0.068(3) 0.084(3) 0.002(2) 0.013(2) -0.010(2)
C8 0.055(2) 0.074(3) 0.055(3) 0.006(2) 0.013(2) -0.005(2)
C9 0.082(3) 0.074(3) 0.040(2) -0.002(2) 0.000(2) -0.005(3)

loop_
_atom_type_symbol
_atom_type_description
_atom_type_scat_dispersion_real
_atom_type_scat_dispersion_imag
_atom_type_scat_source
C C 0.0033 0.0016 'International Tables Vol C Tables 4.2.6.8 and 6.1.1.4'
H H 0.0000 0.0000 'International Tables Vol C Tables 4.2.6.8 and 6.1.1.4'
N N 0.0061 0.0033 'International Tables Vol C Tables 4.2.6.8 and 6.1.1.4'
O O 0.0106 0.0060 'International Tables Vol C Tables 4.2.6.8 and 6.1.1.4'

loop_
_geom_angle_atom_site_label_1
_geom_angle_atom_site_label_2
_geom_angle_atom_site_label_3
_geom_angle
_geom_angle_site_symmetry_1
_geom_angle_site_symmetry_3
_geom_angle_publ_flag
C11 N2 C12 122.1(3) . . ?
C11 N2 H2 119(2) . . ?
C12 N2 H2 119(2) . . ?
O3 N4 O2 120.2(3) . . ?
O4 N4 O2 118.6(3) . . ?
O4 N4 O3 121.1(3) . . ?
C16 N3 H3 119(2) . . ?
C15 N3 C16 122.0(3) . . ?
C15 N3 H3 119(2) . . ?
C11 N1 C1 123.4(3) . . ?
C11 N1 H1 118(2) . . ?
C1 N1 H1 116(2) . . ?
O1 C11 N2 121.8(3) . . ?
O1 C11 N1 123.7(3) . . ?
N2 C11 N1 114.5(3) . . ?
C17 C13 C12 120.6(3) . . ?
C14 C13 C17 117.9(3) . . ?
C14 C13 C12 121.5(3) . . ?
C13 C17 H17 120.0 . . ?
C16 C17 C13 120.1(3) . . ?
C16 C17 H17 120.0 . . ?
C1 C6 C5 118.7(3) . . ?
C1 C6 C7 123.4(3) . . ?
C7 C6 C5 118.0(3) . . ?
N3 C16 C17 119.9(3) . . ?
N3 C16 H16 120.1 . . ?
C17 C16 H16 120.1 . . ?
C6 C1 N1 119.5(3) . . ?
C2 C1 N1 120.0(3) . . ?
C2 C1 C6 120.3(3) . . ?
N2 C12 C13 112.0(3) . . ?
N2 C12 H12A 109.2 . . ?
N2 C12 H12B 109.2 . . ?
C13 C12 H12A 109.2 . . ?
C13 C12 H12B 109.2 . . ?
H12A C12 H12B 107.9 . . ?
C13 C14 H14 120.0 . . ?
C15 C14 C13 120.0(3) . . ?
C15 C14 H14 120.0 . . ?
C4 C5 C6 118.9(3) . . ?
C10 C5 C6 119.1(3) . . ?
C10 C5 C4 121.9(3) . . ?
C6 C7 H7 119.6 . . ?
C8 C7 C6 120.9(3) . . ?
C8 C7 H7 119.6 . . ?
N3 C15 C14 120.1(3) . . ?
N3 C15 H15 119.9 . . ?
C14 C15 H15 119.9 . . ?
C5 C4 H4 119.5 . . ?
C3 C4 C5 121.1(4) . . ?
C3 C4 H4 119.5 . . ?
C1 C2 H2A 119.7 . . ?
C1 C2 C3 120.7(4) . . ?
C3 C2 H2A 119.7 . . ?
C5 C10 H10 119.6 . . ?
C9 C10 C5 120.8(4) . . ?
C9 C10 H10 119.6 . . ?
C4 C3 C2 120.3(4) . . ?
C4 C3 H3A 119.8 . . ?
C2 C3 H3A 119.8 . . ?
C7 C8 H8 119.6 . . ?
C7 C8 C9 120.8(4) . . ?
C9 C8 H8 119.6 . . ?
C10 C9 C8 120.4(4) . . ?
C10 C9 H9 119.8 . . ?
C8 C9 H9 119.8 . . ?

loop_
_geom_bond_atom_site_label_1
_geom_bond_atom_site_label_2
_geom_bond_distance
_geom_bond_site_symmetry_2
_geom_bond_publ_flag
O1 C11 1.231(4) . ?
O2 N4 1.252(4) . ?
N2 C11 1.348(4) . ?
N2 C12 1.450(4) . ?
N2 H2 0.86(3) . ?
N4 O3 1.236(4) . ?
N4 O4 1.223(4) . ?
N3 C16 1.334(4) . ?
N3 C15 1.324(4) . ?
N3 H3 1.03(4) . ?
N1 C11 1.355(4) . ?
N1 C1 1.430(4) . ?
N1 H1 0.87(4) . ?
C13 C17 1.390(4) . ?
C13 C12 1.505(4) . ?
C13 C14 1.382(4) . ?
C17 H17 0.9300 . ?
C17 C16 1.367(4) . ?
C6 C1 1.414(5) . ?
C6 C5 1.421(4) . ?
C6 C7 1.417(5) . ?
C16 H16 0.9300 . ?
C1 C2 1.368(5) . ?
C12 H12A 0.9700 . ?
C12 H12B 0.9700 . ?
C14 H14 0.9300 . ?
C14 C15 1.373(5) . ?
C5 C4 1.410(5) . ?
C5 C10 1.410(5) . ?
C7 H7 0.9300 . ?
C7 C8 1.356(5) . ?
C15 H15 0.9300 . ?
C4 H4 0.9300 . ?
C4 C3 1.351(5) . ?
C2 H2A 0.9300 . ?
C2 C3 1.401(5) . ?
C10 H10 0.9300 . ?
C10 C9 1.353(5) . ?
C3 H3A 0.9300 . ?
C8 H8 0.9300 . ?
C8 C9 1.394(5) . ?
C9 H9 0.9300 . ?

loop_
_geom_torsion_atom_site_label_1
_geom_torsion_atom_site_label_2
_geom_torsion_atom_site_label_3
_geom_torsion_atom_site_label_4
_geom_torsion
_geom_torsion_site_symmetry_1
_geom_torsion_site_symmetry_2
_geom_torsion_site_symmetry_3
_geom_torsion_site_symmetry_4
_geom_torsion_publ_flag
N1 C1 C2 C3 -175.7(3) . . . . ?
C11 N2 C12 C13 -93.8(4) . . . . ?
C11 N1 C1 C6 78.8(4) . . . . ?
C11 N1 C1 C2 -105.3(4) . . . . ?
C13 C17 C16 N3 -0.2(5) . . . . ?
C13 C14 C15 N3 0.7(5) . . . . ?
C17 C13 C12 N2 60.6(4) . . . . ?
C17 C13 C14 C15 -2.3(5) . . . . ?
C6 C1 C2 C3 0.2(5) . . . . ?
C6 C5 C4 C3 0.1(6) . . . . ?
C6 C5 C10 C9 0.3(6) . . . . ?
C6 C7 C8 C9 0.3(6) . . . . ?
C16 N3 C15 C14 1.2(5) . . . . ?
C1 N1 C11 O1 -1.8(5) . . . . ?
C1 N1 C11 N2 178.5(3) . . . . ?
C1 C6 C5 C4 -0.8(5) . . . . ?
C1 C6 C5 C10 -179.5(3) . . . . ?
C1 C6 C7 C8 179.2(3) . . . . ?
C1 C2 C3 C4 -0.9(6) . . . . ?
C12 N2 C11 O1 3.1(5) . . . . ?
C12 N2 C11 N1 -177.1(3) . . . . ?
C12 C13 C17 C16 -175.7(3) . . . . ?
C12 C13 C14 C15 175.5(3) . . . . ?
C14 C13 C17 C16 2.1(5) . . . . ?
C14 C13 C12 N2 -117.1(3) . . . . ?
C5 C6 C1 N1 176.5(3) . . . . ?
C5 C6 C1 C2 0.7(5) . . . . ?
C5 C6 C7 C8 -0.2(5) . . . . ?
C5 C4 C3 C2 0.8(6) . . . . ?
C5 C10 C9 C8 -0.3(6) . . . . ?
C7 C6 C1 N1 -3.0(5) . . . . ?
C7 C6 C1 C2 -178.8(3) . . . . ?
C7 C6 C5 C4 178.7(3) . . . . ?
C7 C6 C5 C10 0.0(5) . . . . ?
C7 C8 C9 C10 0.0(7) . . . . ?
C15 N3 C16 C17 -1.5(5) . . . . ?
C4 C5 C10 C9 -178.4(4) . . . . ?
C10 C5 C4 C3 178.8(4) . . . . ?
